data_1101051
loop_
_publ_author_name
'Kisi, E. H.'
'Elcombe, M. M.'

_publ_section_title
;
 u parameters for the wurtzite structure of ZnS and ZnO using powder
 neutron diffraction
;
_journal_coden_ASTM ACSCEE
_journal_issue 12
_journal_name_full
;
 Acta Crystallographica, Section C: Crystal Structure Communications
;
_journal_page_first 1867
_journal_page_last 1870
_journal_paper_doi 10.1107/s0108270189004269
_journal_volume 45
_journal_year 1989
_chemical_formula_structural 'Zn S'
_chemical_formula_sum 'S Zn'
_chemical_name_mineral Wurtzite
_chemical_name_systematic 'Zinc sulfide'
_space_group_IT_number 186
_symmetry_cell_setting hexagonal
_symmetry_Int_Tables_number 186
_symmetry_space_group_name_Hall 'P 6c -2c'
_symmetry_space_group_name_H-M 'P 63 m c'
_cell_angle_alpha 90
_cell_angle_beta 90
_cell_angle_gamma 120
_cell_formula_units_Z 2
_cell_length_a 3.8227(1)
_cell_length_b 3.8227(1)
_cell_length_c 6.2607(1)
_cell_volume 79.2
_exptl_crystal_density_meas 4.09
_refine_ls_R_factor_all 0.0575
_cod_database_code 1101051

loop_
_symmetry_equiv_pos_as_xyz
x,y,z
-y,x-y,z
y-x,-x,z
-y,-x,z
y-x,y,z
x,x-y,z
-x,-y,1/2+z
y,y-x,1/2+z
x-y,x,1/2+z
y,x,1/2+z
x-y,-y,1/2+z
-x,y-x,1/2+z

loop_
_atom_site_label
_atom_site_type_symbol
_atom_site_symmetry_multiplicity
_atom_site_Wyckoff_symbol
_atom_site_fract_x
_atom_site_fract_y
_atom_site_fract_z
_atom_site_occupancy
_atom_site_attached_hydrogens
_atom_site_calc_flag
Zn1 Zn2+ 2 b 0.3333 0.6667 0. 1. 0 d
S1 S2- 2 b 0.3333 0.6667 0.3748(2) 1. 0 d

loop_
_atom_type_symbol
_atom_type_oxidation_number
Zn2+ 2.000
S2- -2.000

_cod_duplicate_entry 1100044
